data_2018267
loop_
_publ_author_name
'Lan, Shao-Min'
'Di, Wen-Jing'
'Shao, Zhi-Dong'
'Liang, Yun-Xiao'

_publ_section_title
;
 Two new transition metal inorganic--organic hybrid borates:
 [tris(2-aminoethoxy)trihydroxyhexaborato]cobalt(II) and its nickel(II)
 analogue
;
_journal_coeditor_code BM3109
_journal_issue 11
_journal_name_full 'Acta Crystallographica Section C'
_journal_page_first m338
_journal_page_last m341
_journal_paper_doi 10.1107/S0108270111041072
_journal_volume 67
_journal_year 2011
_chemical_formula_iupac '[Co (C6 H21 B6 N3 O13)]'
_chemical_formula_moiety 'C6 H21 B6 Co N3 O13'
_chemical_formula_sum 'C6 H21 B6 Co N3 O13'
_chemical_formula_weight 467.05
_chemical_name_common
;
[tris(2-aminoethoxy)trihydroxyhexaborato]cobalt(II)
;
_chemical_name_systematic
;
[1,5,9-tris(2-aminoethoxy)-3,7,11-trihydroxy-
3,7,11-tribora-1,5,9-triborata-2,4,6,8,10,12-hexaoxa-13-
oxoniatricyclo[7.3.1.0^5,13^]tridecane]cobalt(II)
;
_space_group_IT_number 205
_symmetry_cell_setting cubic
_symmetry_space_group_name_Hall '-P 2ac 2ab 3'
_symmetry_space_group_name_H-M 'P a -3'
_atom_sites_solution_hydrogens geom
_atom_sites_solution_primary direct
_atom_sites_solution_secondary difmap
_audit_creation_method SHELXL-97
_cell_angle_alpha 90.00
_cell_angle_beta 90.00
_cell_angle_gamma 90.00
_cell_formula_units_Z 8
_cell_length_a 15.2796(18)
_cell_length_b 15.2796(18)
_cell_length_c 15.2796(18)
_cell_measurement_reflns_used 25748
_cell_measurement_temperature 293(2)
_cell_measurement_theta_max 24.99
_cell_measurement_theta_min 3.27
_cell_volume 3567.3(7)
_computing_cell_refinement 'RAPID-AUTO (Rigaku, 1998)'
_computing_data_collection 'RAPID-AUTO (Rigaku, 1998)'
_computing_data_reduction 'CrystalStructure (Rigaku/MSC, 2004)'
_computing_molecular_graphics 'SHELXTL (Sheldrick, 2008)'
_computing_publication_material 'SHELXL97 (Sheldrick, 2008)'
_computing_structure_refinement 'SHELXL97 (Sheldrick, 2008)'
_computing_structure_solution 'SHELXS97 (Sheldrick, 2008)'
_diffrn_ambient_temperature 293(2)
_diffrn_detector_area_resol_mean 0
_diffrn_measured_fraction_theta_full 0.997
_diffrn_measured_fraction_theta_max 0.997
_diffrn_measurement_device_type 'Rigaku R-AXIS RAPID'
_diffrn_measurement_method \w
_diffrn_radiation_monochromator graphite
_diffrn_radiation_source 'fine-focus sealed tube'
_diffrn_radiation_type MoK\a
_diffrn_radiation_wavelength 0.71073
_diffrn_reflns_av_R_equivalents 0.0218
_diffrn_reflns_av_sigmaI/netI 0.0072
_diffrn_reflns_limit_h_max 17
_diffrn_reflns_limit_h_min -18
_diffrn_reflns_limit_k_max 18
_diffrn_reflns_limit_k_min -18
_diffrn_reflns_limit_l_max 18
_diffrn_reflns_limit_l_min -18
_diffrn_reflns_number 25748
_diffrn_reflns_theta_full 24.99
_diffrn_reflns_theta_max 24.99
_diffrn_reflns_theta_min 3.27
_diffrn_standards_decay_% 0
_diffrn_standards_interval_count 0
_diffrn_standards_interval_time 0
_diffrn_standards_number 0
_exptl_absorpt_coefficient_mu 1.035
_exptl_absorpt_correction_T_max 0.756
_exptl_absorpt_correction_T_min 0.710
_exptl_absorpt_correction_type empirical
_exptl_absorpt_process_details '(ABSCOR; Higashi, 1995)'
_exptl_crystal_colour 'pale pink'
_exptl_crystal_density_diffrn 1.739
_exptl_crystal_description block
_exptl_crystal_F_000 1912
_exptl_crystal_size_max 0.34
_exptl_crystal_size_mid 0.32
_exptl_crystal_size_min 0.27
_refine_diff_density_max 0.643
_refine_diff_density_min -0.202
_refine_ls_extinction_method none
_refine_ls_goodness_of_fit_ref 1.110
_refine_ls_hydrogen_treatment mixed
_refine_ls_matrix_type full
_refine_ls_number_parameters 91
_refine_ls_number_reflns 1057
_refine_ls_number_restraints 0
_refine_ls_restrained_S_all 1.110
_refine_ls_R_factor_all 0.0237
_refine_ls_R_factor_gt 0.0229
_refine_ls_shift/su_max 0.000
_refine_ls_shift/su_mean 0.000
_refine_ls_structure_factor_coef Fsqd
_refine_ls_weighting_details 'calc w=1/[\s^2^(Fo^2^)+(0.0363P)^2^+1.7020P] where P=(Fo^2^+2Fc^2^)/3'
_refine_ls_weighting_scheme calc
_refine_ls_wR_factor_gt 0.0639
_refine_ls_wR_factor_ref 0.0645
_reflns_number_gt 1025
_reflns_number_total 1057
_reflns_threshold_expression I>2\s(I)
_cod_data_source_file bm3109.cif
_cod_data_source_block I
_cod_database_code 2018267
_cod_database_fobs_code 2018267

loop_
_symmetry_equiv_pos_as_xyz
'x, y, z'
'-x+1/2, -y, z+1/2'
'-x, y+1/2, -z+1/2'
'x+1/2, -y+1/2, -z'
'z, x, y'
'z+1/2, -x+1/2, -y'
'-z+1/2, -x, y+1/2'
'-z, x+1/2, -y+1/2'
'y, z, x'
'-y, z+1/2, -x+1/2'
'y+1/2, -z+1/2, -x'
'-y+1/2, -z, x+1/2'
'-x, -y, -z'
'x-1/2, y, -z-1/2'
'x, -y-1/2, z-1/2'
'-x-1/2, y-1/2, z'
'-z, -x, -y'
'-z-1/2, x-1/2, y'
'z-1/2, x, -y-1/2'
'z, -x-1/2, y-1/2'
'-y, -z, -x'
'y, -z-1/2, x-1/2'
'-y-1/2, z-1/2, x'
'y-1/2, z, -x-1/2'

loop_
_atom_site_type_symbol
_atom_site_label
_atom_site_fract_x
_atom_site_fract_y
_atom_site_fract_z
_atom_site_U_iso_or_equiv
_atom_site_adp_type
_atom_site_calc_flag
_atom_site_refinement_flags
_atom_site_occupancy
_atom_site_symmetry_multiplicity
Co Co1 0.131061(13) 0.131061(13) 0.131061(13) 0.02009(15) Uani d S 1 3
O O1 0.32642(7) 0.12440(6) 0.30563(7) 0.0201(2) Uani d . 1 1
O O2 0.26659(7) 0.11257(7) 0.15998(7) 0.0213(2) Uani d . 1 1
O O3 0.38769(6) 0.21073(7) 0.19145(7) 0.0217(3) Uani d . 1 1
O O4 0.31865(8) 0.10226(8) 0.45622(7) 0.0269(3) Uani d . 1 1
O O5 0.24263(6) 0.24263(6) 0.24263(6) 0.0153(3) Uani d S 1 3
B B1 0.30894(10) 0.17090(10) 0.22458(10) 0.0172(3) Uani d . 1 1
B B2 0.28342(12) 0.14069(10) 0.38326(11) 0.0191(3) Uani d . 1 1
N N1 0.17831(10) 0.09872(10) 0.00375(9) 0.0318(3) Uani d . 1 1
C C1 0.31151(11) 0.07367(11) 0.08804(10) 0.0290(4) Uani d . 1 1
C C2 0.27420(12) 0.10950(13) 0.00365(11) 0.0342(4) Uani d . 1 1
H H1C 0.3044 0.0106 0.0897 0.035 Uiso calc R 1 1
H H1D 0.3735 0.0869 0.0916 0.035 Uiso calc R 1 1
H H2A 0.2889 0.1710 -0.0019 0.041 Uiso calc R 1 1
H H2B 0.2993 0.0785 -0.0458 0.041 Uiso calc R 1 1
H H4 0.3038(15) 0.1223(14) 0.4991(15) 0.041 Uiso d . 1 1
H H1A 0.1642 0.0431 -0.0095 0.038 Uiso calc R 1 1
H H1B 0.1539 0.1342 -0.0365 0.038 Uiso calc R 1 1

loop_
_atom_site_aniso_label
_atom_site_aniso_U_11
_atom_site_aniso_U_22
_atom_site_aniso_U_33
_atom_site_aniso_U_12
_atom_site_aniso_U_13
_atom_site_aniso_U_23
Co1 0.02009(15) 0.02009(15) 0.02009(15) -0.00191(7) -0.00191(7) -0.00191(7)
O1 0.0227(5) 0.0206(5) 0.0169(5) 0.0053(4) -0.0001(4) 0.0018(4)
O2 0.0222(5) 0.0241(5) 0.0177(5) 0.0025(4) 0.0008(4) -0.0053(4)
O3 0.0161(5) 0.0232(5) 0.0258(6) 0.0024(4) 0.0022(4) 0.0040(4)
O4 0.0341(6) 0.0315(6) 0.0151(5) 0.0096(5) -0.0006(5) 0.0022(5)
O5 0.0153(3) 0.0153(3) 0.0153(3) 0.0012(4) 0.0012(4) 0.0012(4)
B1 0.0165(8) 0.0174(8) 0.0176(8) 0.0029(6) -0.0001(6) 0.0005(6)
B2 0.0226(8) 0.0169(8) 0.0177(8) -0.0019(6) -0.0008(7) -0.0004(6)
N1 0.0392(8) 0.0343(8) 0.0220(7) 0.0054(6) -0.0066(6) -0.0048(6)
C1 0.0302(8) 0.0319(9) 0.0250(8) 0.0087(7) 0.0017(7) -0.0099(7)
C2 0.0409(10) 0.0406(10) 0.0211(8) 0.0025(8) 0.0071(7) -0.0034(7)

loop_
_atom_type_symbol
_atom_type_description
_atom_type_scat_dispersion_real
_atom_type_scat_dispersion_imag
_atom_type_scat_source
C C 0.0033 0.0016 'International Tables Vol C Tables 4.2.6.8 and 6.1.1.4'
H H 0.0000 0.0000 'International Tables Vol C Tables 4.2.6.8 and 6.1.1.4'
B B 0.0013 0.0007 'International Tables Vol C Tables 4.2.6.8 and 6.1.1.4'
N N 0.0061 0.0033 'International Tables Vol C Tables 4.2.6.8 and 6.1.1.4'
O O 0.0106 0.0060 'International Tables Vol C Tables 4.2.6.8 and 6.1.1.4'
Co Co 0.3494 0.9721 'International Tables Vol C Tables 4.2.6.8 and 6.1.1.4'

loop_
_geom_angle_atom_site_label_1
_geom_angle_atom_site_label_2
_geom_angle_atom_site_label_3
_geom_angle_site_symmetry_1
_geom_angle_site_symmetry_3
_geom_angle
_geom_angle_publ_flag
N1 Co1 N1 5 . 100.13(5) ?
N1 Co1 O2 . . 80.20(5) yes
N1 Co1 O2 9 . 91.95(5) yes
N1 Co1 O2 9 5 167.63(5) yes
O2 Co1 O2 9 . 87.43(4) yes
B1 O5 B1 5 . 118.17(4) ?
B2 O1 B1 . . 123.89(12) ?
B2 O3 B1 5 . 120.35(12) ?
C1 O2 B1 . . 123.72(11) ?
C1 O2 Co1 . . 111.24(9) ?
B1 O2 Co1 . . 118.85(8) ?
B2 O4 H4 . . 114.3(17) ?
O1 B1 O2 . . 110.78(12) yes
O1 B1 O5 . . 108.72(11) yes
O2 B1 O5 . . 105.33(12) yes
O3 B1 O1 . . 110.66(12) yes
O3 B1 O2 . . 112.68(12) yes
O3 B1 O5 . . 108.44(11) yes
O3 B2 O1 9 . 122.45(14) yes
O3 B2 O4 9 . 121.74(14) yes
O4 B2 O1 . . 115.81(14) yes
C2 N1 Co1 . . 108.15(10) no
C2 N1 H1A . . 110.1 ?
Co1 N1 H1A . . 110.1 ?
C2 N1 H1B . . 110.1 ?
Co1 N1 H1B . . 110.1 ?
H6 N1 H1B . . 108.4 ?
O2 C1 C2 . . 108.97(13) ?
O2 C1 H1C . . 109.9 ?
C2 C1 H1C . . 109.9 ?
O2 C1 H1D . . 109.9 ?
C2 C1 H1D . . 109.9 ?
H1 C1 H1D . . 108.3 ?
N1 C2 C1 . . 109.46(14) ?
N1 C2 H2A . . 109.8 ?
C1 C2 H2A . . 109.8 ?
N1 C2 H2B . . 109.8 ?
C1 C2 H2B . . 109.8 ?
H3 C2 H2B . . 108.2 ?

loop_
_geom_bond_atom_site_label_1
_geom_bond_atom_site_label_2
_geom_bond_site_symmetry_2
_geom_bond_distance
_geom_bond_publ_flag
Co1 N1 . 2.1330(14) no
Co1 O2 . 2.1363(11) no
O1 B1 . 1.4525(18) yes
O1 B2 . 1.379(2) yes
O2 B1 . 1.4790(19) yes
O3 B1 . 1.4403(18) yes
O3 B2 5 1.356(2) yes
O4 B2 . 1.370(2) yes
O5 B1 . 1.5179(15) yes
O2 C1 . 1.4256(18) ?
O4 H4 . 0.76(2) ?
N1 C2 . 1.474(2) ?
N1 H1A . 0.9000 ?
N1 H1B . 0.9000 ?
C1 C2 . 1.512(2) ?
C1 H1C . 0.9700 ?
C1 H1D . 0.9700 ?
C2 H2A . 0.9700 ?
C2 H2B . 0.9700 ?

loop_
_geom_hbond_atom_site_label_D
_geom_hbond_atom_site_label_H
_geom_hbond_atom_site_label_A
_geom_hbond_site_symmetry_A
_geom_hbond_distance_DH
_geom_hbond_distance_HA
_geom_hbond_distance_DA
_geom_hbond_angle_DHA
O4 H4 O1 20_566 0.76(2) 2.07(2) 2.7982(15) 162(2)
N1 H1B O1 22_565 0.90 2.33 3.1869(17) 158.6
N1 H1A O4 2_554 0.90 2.30 3.1559(19) 159.6
